data_4064614
loop_
_publ_author_name
'Bauer, Florian'
'Braunschweig, Holger'
'Gruss, Katrin'
'Kupfer, Thomas'

_publ_section_title
;
 Diboration of Dialkynes with [2]Boraferrocenophanes
;
_journal_issue 10
_journal_name_full Organometallics
_journal_page_first 2869
_journal_paper_doi 10.1021/om200214w
_journal_volume 30
_journal_year 2011
_chemical_formula_moiety 'C40 H70 P4 Pt2'
_chemical_formula_sum 'C40 H70 P4 Pt2'
_chemical_formula_weight 1065.02
_chemical_name_common
;
?
;
_chemical_name_systematic
; 
?
;
_space_group_IT_number 15
_symmetry_cell_setting monoclinic
_symmetry_space_group_name_Hall '-C 2yc'
_symmetry_space_group_name_H-M 'C 1 2/c 1'
_atom_sites_solution_hydrogens geom
_atom_sites_solution_primary direct
_atom_sites_solution_secondary difmap
_audit_creation_method SHELXL-97
_cell_angle_alpha 90.00
_cell_angle_beta 90.927(7)
_cell_angle_gamma 90.00
_cell_formula_units_Z 4
_cell_length_a 16.623(4)
_cell_length_b 13.633(3)
_cell_length_c 19.673(4)
_cell_measurement_reflns_used 5520
_cell_measurement_temperature 174(2)
_cell_measurement_theta_max 28.31
_cell_measurement_theta_min 2.18
_cell_volume 4457.7(17)
_computing_cell_refinement 'Saint+ NT ver. 6.45 (Bruker AXS)'
_computing_data_collection 'Smart NT ver. 5.63 (Bruker AXS)'
_computing_data_reduction 'Saint+ NT ver. 6.45 (Bruker AXS)'
_computing_molecular_graphics 'XP ver. 5.1 (Bruker AXS, 1998)'
_computing_publication_material 'SHELXL-97 (Sheldrick, 1997)'
_computing_structure_refinement 'SHELXL-97 (Sheldrick, 1997)'
_computing_structure_solution 'SHELXS-97 (Sheldrick, 1990)'
_diffrn_ambient_temperature 174(2)
_diffrn_measured_fraction_theta_full 0.998
_diffrn_measured_fraction_theta_max 0.993
_diffrn_measurement_device_type 'CCD area detector'
_diffrn_measurement_method 'phi and omega scans'
_diffrn_radiation_monochromator graphite
_diffrn_radiation_source 'sealed tube'
_diffrn_radiation_type MoK\a
_diffrn_radiation_wavelength 0.71073
_diffrn_reflns_av_R_equivalents 0.0612
_diffrn_reflns_av_sigmaI/netI 0.0402
_diffrn_reflns_limit_h_max 22
_diffrn_reflns_limit_h_min -22
_diffrn_reflns_limit_k_max 17
_diffrn_reflns_limit_k_min -18
_diffrn_reflns_limit_l_max 26
_diffrn_reflns_limit_l_min -26
_diffrn_reflns_number 33887
_diffrn_reflns_theta_full 26.00
_diffrn_reflns_theta_max 28.31
_diffrn_reflns_theta_min 2.18
_exptl_absorpt_coefficient_mu 6.438
_exptl_absorpt_correction_T_max 0.393
_exptl_absorpt_correction_T_min 0.062435124
_exptl_absorpt_correction_type multi-scan
_exptl_absorpt_process_details 'Sadabs 2004/1 (Bruker Nonius 2004)'
_exptl_crystal_colour yellow
_exptl_crystal_density_diffrn 1.587
_exptl_crystal_density_method 'not measured'
_exptl_crystal_description block
_exptl_crystal_F_000 2104
_exptl_crystal_size_max 0.57
_exptl_crystal_size_mid 0.38
_exptl_crystal_size_min 0.145
_refine_diff_density_max 1.919
_refine_diff_density_min -2.056
_refine_diff_density_rms 0.228
_refine_ls_extinction_coef 0.00183(8)
_refine_ls_extinction_expression Fc^*^=kFc[1+0.001xFc^2^\l^3^/sin(2\q)]^-1/4^
_refine_ls_extinction_method SHELXL
_refine_ls_goodness_of_fit_ref 1.119
_refine_ls_hydrogen_treatment constr
_refine_ls_matrix_type full
_refine_ls_number_parameters 235
_refine_ls_number_reflns 5520
_refine_ls_number_restraints 2
_refine_ls_restrained_S_all 1.119
_refine_ls_R_factor_all 0.0331
_refine_ls_R_factor_gt 0.0291
_refine_ls_shift/su_max 0.002
_refine_ls_shift/su_mean 0.000
_refine_ls_structure_factor_coef Fsqd
_refine_ls_weighting_details 'calc w=1/[\s^2^(Fo^2^)+(0.0483P)^2^+0.6712P] where P=(Fo^2^+2Fc^2^)/3'
_refine_ls_weighting_scheme calc
_refine_ls_wR_factor_gt 0.0749
_refine_ls_wR_factor_ref 0.0833
_reflns_number_gt 5011
_reflns_number_total 5520
_reflns_threshold_expression >2sigma(I)
_cod_data_source_file om200214w_si_002.cif
_cod_data_source_block KG136
_cod_original_cell_volume 4457.6(17)
_cod_original_sg_symbol_H-M 'C 2/c'
_cod_database_code 4064614

loop_
_symmetry_equiv_pos_as_xyz
'x, y, z'
'-x, y, -z+1/2'
'x+1/2, y+1/2, z'
'-x+1/2, y+1/2, -z+1/2'
'-x, -y, -z'
'x, -y, z-1/2'
'-x+1/2, -y+1/2, -z'
'x+1/2, -y+1/2, z-1/2'

loop_
_atom_site_label
_atom_site_type_symbol
_atom_site_fract_x
_atom_site_fract_y
_atom_site_fract_z
_atom_site_U_iso_or_equiv
_atom_site_adp_type
_atom_site_occupancy
_atom_site_symmetry_multiplicity
_atom_site_calc_flag
_atom_site_refinement_flags
_atom_site_disorder_assembly
_atom_site_disorder_group
C23A C 0.2992(19) 0.5349(13) 0.2795(16) 0.098(9) Uani 0.58(6) 1 d PD A 1
H23A H 0.2805 0.4872 0.2462 0.117 Uiso 0.58(6) 1 calc PR A 1
H23B H 0.3565 0.5246 0.2866 0.117 Uiso 0.58(6) 1 calc PR A 1
C24A C 0.2569(12) 0.518(3) 0.3449(16) 0.084(8) Uani 0.58(6) 1 d PD A 1
H24A H 0.2766 0.4585 0.3655 0.126 Uiso 0.58(6) 1 calc PR A 1
H24B H 0.2002 0.5120 0.3361 0.126 Uiso 0.58(6) 1 calc PR A 1
H24C H 0.2669 0.5720 0.3750 0.126 Uiso 0.58(6) 1 calc PR A 1
C23B C 0.3128(15) 0.5335(10) 0.2685(11) 0.043(5) Uani 0.42(6) 1 d PD A 2
H23C H 0.3172 0.4962 0.2267 0.052 Uiso 0.42(6) 1 calc PR A 2
H23D H 0.3663 0.5368 0.2888 0.052 Uiso 0.42(6) 1 calc PR A 2
C24B C 0.2605(14) 0.476(2) 0.3158(19) 0.074(7) Uani 0.42(6) 1 d PD A 2
H24D H 0.2803 0.4101 0.3194 0.110 Uiso 0.42(6) 1 calc PR A 2
H24E H 0.2063 0.4753 0.2983 0.110 Uiso 0.42(6) 1 calc PR A 2
H24F H 0.2617 0.5063 0.3598 0.110 Uiso 0.42(6) 1 calc PR A 2
C1 C 0.1052(2) 0.8208(2) 0.36553(17) 0.0261(7) Uani 1 1 d . . .
C2 C 0.0686(2) 0.9122(3) 0.37322(19) 0.0365(8) Uani 1 1 d . . .
H2A H 0.0410 0.9399 0.3365 0.044 Uiso 1 1 calc R . .
C3 C 0.0723(3) 0.9628(3) 0.4346(2) 0.0451(10) Uani 1 1 d . . .
H3A H 0.0482 1.0241 0.4383 0.054 Uiso 1 1 calc R . .
C4 C 0.1118(3) 0.9220(3) 0.4898(2) 0.0490(11) Uani 1 1 d . . .
H4A H 0.1139 0.9552 0.5311 0.059 Uiso 1 1 calc R . .
C5 C 0.1485(3) 0.8313(4) 0.4835(2) 0.0470(10) Uani 1 1 d . . .
H5A H 0.1751 0.8038 0.5209 0.056 Uiso 1 1 calc R . .
C6 C 0.1459(2) 0.7806(3) 0.42213(18) 0.0347(8) Uani 1 1 d . . .
H6A H 0.1711 0.7200 0.4186 0.042 Uiso 1 1 calc R . .
C7 C 0.09840(18) 0.7679(3) 0.30174(16) 0.0262(6) Uani 1 1 d . . .
C8 C 0.04180(18) 0.7466(2) 0.25702(15) 0.0253(6) Uani 1 1 d . . .
C11 C 0.0247(2) 0.5953(4) 0.0985(2) 0.0516(11) Uani 1 1 d . . .
H11A H -0.0057 0.6557 0.1023 0.062 Uiso 1 1 calc R . .
H11B H 0.0216 0.5744 0.0514 0.062 Uiso 1 1 calc R . .
C12 C -0.0139(3) 0.5178(5) 0.1424(3) 0.0756(17) Uani 1 1 d . . .
H12A H -0.0660 0.5016 0.1239 0.113 Uiso 1 1 calc R . .
H12B H -0.0194 0.5424 0.1878 0.113 Uiso 1 1 calc R . .
H12C H 0.0193 0.4601 0.1432 0.113 Uiso 1 1 calc R . .
C13 C 0.1617(3) 0.6964(3) 0.0494(2) 0.0517(12) Uani 1 1 d . . .
H13A H 0.2196 0.7042 0.0517 0.062 Uiso 1 1 calc R . .
H13B H 0.1483 0.6630 0.0072 0.062 Uiso 1 1 calc R . .
C14 C 0.1223(5) 0.7976(4) 0.0489(3) 0.0664(16) Uani 1 1 d . . .
H14A H 0.1501 0.8396 0.0179 0.100 Uiso 1 1 calc R . .
H14B H 0.1250 0.8251 0.0937 0.100 Uiso 1 1 calc R . .
H14C H 0.0670 0.7916 0.0346 0.100 Uiso 1 1 calc R . .
C15 C 0.1796(3) 0.5025(3) 0.1022(2) 0.0493(11) Uani 1 1 d . . .
H15A H 0.2372 0.5132 0.1040 0.059 Uiso 1 1 calc R . .
H15B H 0.1669 0.4567 0.1382 0.059 Uiso 1 1 calc R . .
C16 C 0.1584(3) 0.4536(5) 0.0339(3) 0.0767(18) Uani 1 1 d . . .
H16A H 0.1917 0.3968 0.0280 0.115 Uiso 1 1 calc R . .
H16B H 0.1675 0.4991 -0.0024 0.115 Uiso 1 1 calc R . .
H16C H 0.1029 0.4342 0.0335 0.115 Uiso 1 1 calc R . .
C21 C 0.3563(2) 0.6707(4) 0.1773(2) 0.0445(10) Uani 1 1 d . A .
H21A H 0.4086 0.6501 0.1947 0.053 Uiso 1 1 calc R . .
H21B H 0.3412 0.6267 0.1406 0.053 Uiso 1 1 calc R . .
C22 C 0.3636(3) 0.7737(5) 0.1491(3) 0.0708(15) Uani 1 1 d . . .
H22A H 0.3978 0.7730 0.1103 0.106 Uiso 1 1 calc R . .
H22B H 0.3863 0.8161 0.1834 0.106 Uiso 1 1 calc R . .
H22C H 0.3112 0.7973 0.1359 0.106 Uiso 1 1 calc R . .
C25 C 0.3258(2) 0.7393(5) 0.3119(2) 0.0596(14) Uani 1 1 d . A .
H25A H 0.3196 0.8066 0.2969 0.072 Uiso 1 1 calc R . .
H25B H 0.2940 0.7316 0.3525 0.072 Uiso 1 1 calc R . .
C26 C 0.4149(3) 0.7231(6) 0.3318(3) 0.0750(17) Uani 1 1 d . . .
H26A H 0.4288 0.7641 0.3699 0.113 Uiso 1 1 calc R . .
H26B H 0.4482 0.7396 0.2941 0.113 Uiso 1 1 calc R . .
H26C H 0.4232 0.6556 0.3439 0.113 Uiso 1 1 calc R . .
P1 P 0.12968(5) 0.61997(7) 0.12105(4) 0.02865(19) Uani 1 1 d . . .
P2 P 0.28259(5) 0.65901(8) 0.24550(5) 0.0312(2) Uani 1 1 d D . .
Pt1 Pt 0.149746(6) 0.689519(9) 0.225007(5) 0.02320(8) Uani 1 1 d . A .

loop_
_atom_site_aniso_label
_atom_site_aniso_U_11
_atom_site_aniso_U_22
_atom_site_aniso_U_33
_atom_site_aniso_U_23
_atom_site_aniso_U_13
_atom_site_aniso_U_12
C23A 0.027(8) 0.096(13) 0.17(2) 0.069(12) 0.000(10) 0.011(6)
C24A 0.072(8) 0.088(14) 0.093(14) 0.056(12) -0.004(9) -0.008(9)
C23B 0.023(9) 0.045(9) 0.061(9) 0.026(6) -0.002(6) -0.005(5)
C24B 0.063(9) 0.073(13) 0.085(16) 0.015(12) 0.010(9) 0.009(9)
C1 0.0211(15) 0.0384(19) 0.0188(15) -0.0023(12) 0.0044(12) -0.0055(12)
C2 0.0407(19) 0.042(2) 0.0271(17) -0.0026(15) 0.0058(14) 0.0001(16)
C3 0.057(2) 0.040(2) 0.038(2) -0.0111(17) 0.0161(18) 0.0032(19)
C4 0.053(2) 0.067(3) 0.0271(19) -0.0210(19) 0.0075(17) -0.009(2)
C5 0.047(2) 0.072(3) 0.0218(18) -0.0066(19) -0.0059(16) -0.004(2)
C6 0.0335(18) 0.050(2) 0.0207(16) -0.0046(16) 0.0006(13) 0.0014(17)
C7 0.0228(14) 0.0348(18) 0.0209(15) 0.0014(13) 0.0020(11) -0.0010(13)
C8 0.0254(15) 0.0328(17) 0.0178(14) 0.0020(13) 0.0032(11) -0.0008(13)
C11 0.0320(19) 0.068(3) 0.055(3) -0.027(2) -0.0043(18) 0.0016(19)
C12 0.054(3) 0.076(4) 0.097(5) -0.027(3) 0.016(3) -0.021(3)
C13 0.059(3) 0.067(3) 0.029(2) 0.0036(18) 0.006(2) 0.005(2)
C14 0.096(5) 0.053(3) 0.050(3) 0.016(2) 0.003(3) 0.007(3)
C15 0.045(2) 0.053(3) 0.050(2) -0.021(2) -0.0059(19) 0.0099(19)
C16 0.065(3) 0.091(4) 0.073(4) -0.055(3) -0.016(3) 0.024(3)
C21 0.0263(18) 0.066(3) 0.041(2) -0.010(2) 0.0067(16) -0.0027(17)
C22 0.053(3) 0.104(4) 0.055(3) 0.026(3) 0.005(2) -0.018(3)
C25 0.0299(19) 0.108(4) 0.041(2) -0.029(3) -0.0016(16) -0.008(2)
C26 0.029(2) 0.146(5) 0.049(3) -0.017(3) -0.008(2) -0.010(3)
P1 0.0288(4) 0.0372(5) 0.0198(4) -0.0052(3) -0.0014(3) 0.0008(3)
P2 0.0208(4) 0.0448(5) 0.0281(4) 0.0010(4) 0.0003(3) -0.0005(4)
Pt1 0.01955(10) 0.03326(11) 0.01681(10) -0.00195(4) 0.00145(5) -0.00140(4)

loop_
_atom_type_symbol
_atom_type_description
_atom_type_scat_dispersion_real
_atom_type_scat_dispersion_imag
_atom_type_scat_source
C C 0.0033 0.0016 'International Tables Vol C Tables 4.2.6.8 and 6.1.1.4'
H H 0.0000 0.0000 'International Tables Vol C Tables 4.2.6.8 and 6.1.1.4'
P P 0.1023 0.0942 'International Tables Vol C Tables 4.2.6.8 and 6.1.1.4'
Pt Pt -1.7033 8.3905 'International Tables Vol C Tables 4.2.6.8 and 6.1.1.4'

loop_
_geom_angle_atom_site_label_1
_geom_angle_atom_site_label_2
_geom_angle_atom_site_label_3
_geom_angle
_geom_angle_site_symmetry_1
_geom_angle_site_symmetry_3
C24A C23A P2 112.7(12) . .
C24A C23A H23A 109.1 . .
P2 C23A H23A 109.1 . .
C24A C23A H23B 109.1 . .
P2 C23A H23B 109.1 . .
H23A C23A H23B 107.8 . .
C24B C23B P2 118.5(16) . .
C24B C23B H23C 107.7 . .
P2 C23B H23C 107.7 . .
C24B C23B H23D 107.7 . .
P2 C23B H23D 107.7 . .
H23C C23B H23D 107.1 . .
C23B C24B H24D 109.5 . .
C23B C24B H24E 109.5 . .
H24D C24B H24E 109.5 . .
C23B C24B H24F 109.5 . .
H24D C24B H24F 109.5 . .
H24E C24B H24F 109.5 . .
C2 C1 C6 117.9(3) . .
C2 C1 C7 120.6(3) . .
C6 C1 C7 121.5(3) . .
C3 C2 C1 121.5(4) . .
C3 C2 H2A 119.2 . .
C1 C2 H2A 119.2 . .
C4 C3 C2 119.9(4) . .
C4 C3 H3A 120.1 . .
C2 C3 H3A 120.1 . .
C3 C4 C5 119.7(4) . .
C3 C4 H4A 120.2 . .
C5 C4 H4A 120.2 . .
C4 C5 C6 120.9(4) . .
C4 C5 H5A 119.5 . .
C6 C5 H5A 119.5 . .
C5 C6 C1 120.1(4) . .
C5 C6 H6A 119.9 . .
C1 C6 H6A 119.9 . .
C8 C7 C1 137.5(3) . .
C8 C7 Pt1 72.1(2) . .
C1 C7 Pt1 150.4(2) . .
C7 C8 C8 145.6(4) . 2
C7 C8 Pt1 70.7(2) . .
C8 C8 Pt1 142.9(2) 2 .
C12 C11 P1 113.7(4) . .
C12 C11 H11A 108.8 . .
P1 C11 H11A 108.8 . .
C12 C11 H11B 108.8 . .
P1 C11 H11B 108.8 . .
H11A C11 H11B 107.7 . .
C11 C12 H12A 109.5 . .
C11 C12 H12B 109.5 . .
H12A C12 H12B 109.5 . .
C11 C12 H12C 109.5 . .
H12A C12 H12C 109.5 . .
H12B C12 H12C 109.5 . .
C14 C13 P1 112.8(4) . .
C14 C13 H13A 109.0 . .
P1 C13 H13A 109.0 . .
C14 C13 H13B 109.0 . .
P1 C13 H13B 109.0 . .
H13A C13 H13B 107.8 . .
C13 C14 H14A 109.5 . .
C13 C14 H14B 109.5 . .
H14A C14 H14B 109.5 . .
C13 C14 H14C 109.5 . .
H14A C14 H14C 109.5 . .
H14B C14 H14C 109.5 . .
C16 C15 P1 117.1(3) . .
C16 C15 H15A 108.0 . .
P1 C15 H15A 108.0 . .
C16 C15 H15B 108.0 . .
P1 C15 H15B 108.0 . .
H15A C15 H15B 107.3 . .
C15 C16 H16A 109.5 . .
C15 C16 H16B 109.5 . .
H16A C16 H16B 109.5 . .
C15 C16 H16C 109.5 . .
H16A C16 H16C 109.5 . .
H16B C16 H16C 109.5 . .
C22 C21 P2 113.9(4) . .
C22 C21 H21A 108.8 . .
P2 C21 H21A 108.8 . .
C22 C21 H21B 108.8 . .
P2 C21 H21B 108.8 . .
H21A C21 H21B 107.7 . .
C21 C22 H22A 109.5 . .
C21 C22 H22B 109.5 . .
H22A C22 H22B 109.5 . .
C21 C22 H22C 109.5 . .
H22A C22 H22C 109.5 . .
H22B C22 H22C 109.5 . .
C26 C25 P2 117.3(4) . .
C26 C25 H25A 108.0 . .
P2 C25 H25A 108.0 . .
C26 C25 H25B 108.0 . .
P2 C25 H25B 108.0 . .
H25A C25 H25B 107.2 . .
C25 C26 H26A 109.5 . .
C25 C26 H26B 109.5 . .
H26A C26 H26B 109.5 . .
C25 C26 H26C 109.5 . .
H26A C26 H26C 109.5 . .
H26B C26 H26C 109.5 . .
C11 P1 C13 101.9(2) . .
C11 P1 C15 102.9(2) . .
C13 P1 C15 101.6(2) . .
C11 P1 Pt1 114.90(15) . .
C13 P1 Pt1 114.42(16) . .
C15 P1 Pt1 118.88(14) . .
C23B P2 C21 94.4(7) . .
C21 P2 C23A 104.3(10) . .
C23B P2 C25 106.1(8) . .
C21 P2 C25 102.1(2) . .
C23A P2 C25 103.6(10) . .
C23B P2 Pt1 118.3(8) . .
C21 P2 Pt1 120.74(16) . .
C23A P2 Pt1 111.9(10) . .
C25 P2 Pt1 112.53(16) . .
C7 Pt1 C8 37.17(12) . .
C7 Pt1 P1 145.48(9) . .
C8 Pt1 P1 108.43(9) . .
C7 Pt1 P2 112.31(9) . .
C8 Pt1 P2 149.38(9) . .
P1 Pt1 P2 102.17(3) . .

loop_
_geom_bond_atom_site_label_1
_geom_bond_atom_site_label_2
_geom_bond_distance
_geom_bond_site_symmetry_2
C23A C24A 1.494(16) .
C23A P2 1.839(12) .
C23A H23A 0.9700 .
C23A H23B 0.9700 .
C24A H24A 0.9600 .
C24A H24B 0.9600 .
C24A H24C 0.9600 .
C23B C24B 1.503(17) .
C23B P2 1.838(12) .
C23B H23C 0.9700 .
C23B H23D 0.9700 .
C24B H24D 0.9600 .
C24B H24E 0.9600 .
C24B H24F 0.9600 .
C1 C2 1.397(5) .
C1 C6 1.405(5) .
C1 C7 1.450(5) .
C2 C3 1.391(5) .
C2 H2A 0.9300 .
C3 C4 1.379(6) .
C3 H3A 0.9300 .
C4 C5 1.384(7) .
C4 H4A 0.9300 .
C5 C6 1.392(5) .
C5 H5A 0.9300 .
C6 H6A 0.9300 .
C7 C8 1.310(4) .
C7 Pt1 2.047(3) .
C8 C8 1.413(6) 2
C8 Pt1 2.064(3) .
C11 C12 1.513(8) .
C11 P1 1.825(4) .
C11 H11A 0.9700 .
C11 H11B 0.9700 .
C12 H12A 0.9600 .
C12 H12B 0.9600 .
C12 H12C 0.9600 .
C13 C14 1.527(7) .
C13 P1 1.838(5) .
C13 H13A 0.9700 .
C13 H13B 0.9700 .
C14 H14A 0.9600 .
C14 H14B 0.9600 .
C14 H14C 0.9600 .
C15 C16 1.536(6) .
C15 P1 1.844(4) .
C15 H15A 0.9700 .
C15 H15B 0.9700 .
C16 H16A 0.9600 .
C16 H16B 0.9600 .
C16 H16C 0.9600 .
C21 C22 1.515(8) .
C21 P2 1.839(4) .
C21 H21A 0.9700 .
C21 H21B 0.9700 .
C22 H22A 0.9600 .
C22 H22B 0.9600 .
C22 H22C 0.9600 .
C25 C26 1.543(6) .
C25 P2 1.840(5) .
C25 H25A 0.9700 .
C25 H25B 0.9700 .
C26 H26A 0.9600 .
C26 H26B 0.9600 .
C26 H26C 0.9600 .
P1 Pt1 2.2740(9) .
P2 Pt1 2.2767(10) .

loop_
_geom_torsion_atom_site_label_1
_geom_torsion_atom_site_label_2
_geom_torsion_atom_site_label_3
_geom_torsion_atom_site_label_4
_geom_torsion
_geom_torsion_site_symmetry_1
_geom_torsion_site_symmetry_4
C6 C1 C2 C3 0.5(5) . .
C7 C1 C2 C3 178.0(4) . .
C1 C2 C3 C4 -1.1(6) . .
C2 C3 C4 C5 0.8(7) . .
C3 C4 C5 C6 0.0(7) . .
C4 C5 C6 C1 -0.5(7) . .
C2 C1 C6 C5 0.3(6) . .
C7 C1 C6 C5 -177.2(4) . .
C2 C1 C7 C8 -44.6(6) . .
C6 C1 C7 C8 132.8(5) . .
C2 C1 C7 Pt1 133.2(5) . .
C6 C1 C7 Pt1 -49.3(7) . .
C1 C7 C8 C8 -11.0(8) . 2
Pt1 C7 C8 C8 170.1(4) . 2
C1 C7 C8 Pt1 178.9(5) . .
C12 C11 P1 C13 169.4(4) . .
C12 C11 P1 C15 64.4(4) . .
C12 C11 P1 Pt1 -66.3(4) . .
C14 C13 P1 C11 69.0(4) . .
C14 C13 P1 C15 175.0(4) . .
C14 C13 P1 Pt1 -55.6(5) . .
C16 C15 P1 C11 46.4(5) . .
C16 C15 P1 C13 -58.8(5) . .
C16 C15 P1 Pt1 174.7(4) . .
C24B C23B P2 C21 -169(2) . .
C24B C23B P2 C23A 11(9) . .
C24B C23B P2 C25 87(2) . .
C24B C23B P2 Pt1 -40(3) . .
C22 C21 P2 C23B -170.3(8) . .
C22 C21 P2 C23A -170.4(11) . .
C22 C21 P2 C25 -62.8(4) . .
C22 C21 P2 Pt1 62.8(4) . .
C24A C23A P2 C23B 168(11) . .
C24A C23A P2 C21 168.1(19) . .
C24A C23A P2 C25 62(2) . .
C24A C23A P2 Pt1 -60(2) . .
C26 C25 P2 C23B 47.2(9) . .
C26 C25 P2 C21 -51.0(5) . .
C26 C25 P2 C23A 57.1(11) . .
C26 C25 P2 Pt1 178.1(4) . .
C1 C7 Pt1 C8 -178.5(6) . .
C8 C7 Pt1 P1 5.9(3) . .
C1 C7 Pt1 P1 -172.6(4) . .
C8 C7 Pt1 P2 -176.79(17) . .
C1 C7 Pt1 P2 4.7(5) . .
C8 C8 Pt1 C7 -170.7(4) 2 .
C7 C8 Pt1 P1 -176.48(18) . .
C8 C8 Pt1 P1 12.8(4) 2 .
C7 C8 Pt1 P2 5.8(3) . .
C8 C8 Pt1 P2 -164.9(3) 2 .
C11 P1 Pt1 C7 -20.9(3) . .
C13 P1 Pt1 C7 96.5(3) . .
C15 P1 Pt1 C7 -143.3(2) . .
C11 P1 Pt1 C8 -17.1(2) . .
C13 P1 Pt1 C8 100.2(2) . .
C15 P1 Pt1 C8 -139.6(2) . .
C11 P1 Pt1 P2 161.7(2) . .
C13 P1 Pt1 P2 -81.0(2) . .
C15 P1 Pt1 P2 39.23(19) . .
C23B P2 Pt1 C7 107.2(8) . .
C21 P2 Pt1 C7 -137.8(2) . .
C23A P2 Pt1 C7 98.9(11) . .
C25 P2 Pt1 C7 -17.2(2) . .
C23B P2 Pt1 C8 103.4(8) . .
C21 P2 Pt1 C8 -141.6(2) . .
C23A P2 Pt1 C8 95.1(11) . .
C25 P2 Pt1 C8 -21.0(3) . .
C23B P2 Pt1 P1 -74.4(8) . .
C21 P2 Pt1 P1 40.61(18) . .
C23A P2 Pt1 P1 -82.6(11) . .
C25 P2 Pt1 P1 161.3(2) . .
